data_7232453
loop_
_publ_author_name
'Baudron, St\'ephane A.'
'Chevreau, Hubert'

_publ_section_title
;
 Revisiting Ag--\p interactions with bis((pyrrol-2-yl)methylene)hydrazine:
 CC versus CN bond complexation
;
_journal_issue 12
_journal_name_full CrystEngComm
_journal_page_first 1853
_journal_paper_doi 10.1039/C9CE00168A
_journal_volume 21
_journal_year 2019
_chemical_formula_sum 'C11 H14 Ag2 N6 O7'
_chemical_formula_weight 558.02
_space_group_crystal_system orthorhombic
_space_group_IT_number 62
_space_group_name_Hall '-P 2ac 2n'
_space_group_name_H-M_alt 'P n m a'
_symmetry_space_group_name_Hall '-P 2ac 2n'
_symmetry_space_group_name_H-M 'P n m a'
_atom_sites_solution_hydrogens mixed
_audit_creation_method SHELXL-2016/6
_audit_update_record
;
2019-01-27 deposited with the CCDC.    2019-03-01 downloaded from the CCDC.
;
_cell_angle_alpha 90
_cell_angle_beta 90
_cell_angle_gamma 90
_cell_formula_units_Z 4
_cell_length_a 20.5483(12)
_cell_length_b 16.1886(10)
_cell_length_c 4.8655(2)
_cell_measurement_reflns_used 4101
_cell_measurement_temperature 173(2)
_cell_measurement_theta_max 30.21
_cell_measurement_theta_min 2.35
_cell_volume 1618.50(15)
_computing_cell_refinement 'Bruker SAINT'
_computing_data_collection 'Bruker APEX2'
_computing_data_reduction 'Bruker SAINT'
_computing_molecular_graphics 'Bruker SHELXTL'
_computing_publication_material 'Bruker SHELXTL'
_computing_structure_refinement 'SHELXL-2014 (Sheldrick 2014)'
_computing_structure_solution 'SHELXS-97 (Sheldrick 2008)'
_diffrn_ambient_temperature 173(2)
_diffrn_measured_fraction_theta_full 0.993
_diffrn_measured_fraction_theta_max 0.969
_diffrn_measurement_device_type 'Bruker APEX-II CCD'
_diffrn_measurement_method '\f and \w scans'
_diffrn_radiation_type MoK\a
_diffrn_radiation_wavelength 0.71073
_diffrn_reflns_av_R_equivalents 0.0343
_diffrn_reflns_av_unetI/netI 0.0275
_diffrn_reflns_Laue_measured_fraction_full 0.993
_diffrn_reflns_Laue_measured_fraction_max 0.969
_diffrn_reflns_limit_h_max 29
_diffrn_reflns_limit_h_min -27
_diffrn_reflns_limit_k_max 14
_diffrn_reflns_limit_k_min -22
_diffrn_reflns_limit_l_max 4
_diffrn_reflns_limit_l_min -6
_diffrn_reflns_number 10291
_diffrn_reflns_point_group_measured_fraction_full 0.993
_diffrn_reflns_point_group_measured_fraction_max 0.969
_diffrn_reflns_theta_full 25.242
_diffrn_reflns_theta_max 30.278
_diffrn_reflns_theta_min 2.348
_exptl_absorpt_coefficient_mu 2.472
_exptl_absorpt_correction_T_max 0.907
_exptl_absorpt_correction_T_min 0.789
_exptl_absorpt_correction_type multi-scan
_exptl_absorpt_process_details sadabs
_exptl_crystal_colour yellow
_exptl_crystal_density_diffrn 2.290
_exptl_crystal_density_meas ?
_exptl_crystal_description rod
_exptl_crystal_F_000 1088
_exptl_crystal_size_max 0.100
_exptl_crystal_size_mid 0.060
_exptl_crystal_size_min 0.040
_refine_diff_density_max 0.760
_refine_diff_density_min -0.733
_refine_diff_density_rms 0.093
_refine_ls_extinction_method none
_refine_ls_goodness_of_fit_ref 1.027
_refine_ls_hydrogen_treatment mixed
_refine_ls_matrix_type full
_refine_ls_number_parameters 142
_refine_ls_number_reflns 2414
_refine_ls_number_restraints 1
_refine_ls_restrained_S_all 1.027
_refine_ls_R_factor_all 0.0318
_refine_ls_R_factor_gt 0.0250
_refine_ls_shift/su_max 0.001
_refine_ls_shift/su_mean 0.000
_refine_ls_structure_factor_coef Fsqd
_refine_ls_weighting_details 'w=1/[\s^2^(Fo^2^)+(0.0226P)^2^+1.8825P] where P=(Fo^2^+2Fc^2^)/3'
_refine_ls_weighting_scheme calc
_refine_ls_wR_factor_gt 0.0584
_refine_ls_wR_factor_ref 0.0626
_reflns_Friedel_coverage 0.000
_reflns_number_gt 2031
_reflns_number_total 2414
_reflns_threshold_expression 'I > 2\s(I)'
_cod_data_source_file c9ce00168a2.cif
_cod_data_source_block compound6
_cod_depositor_comments
;
The following automatic conversions were performed:

'_exptl_crystal_density_meas' value 'not measured' was changed to '?'
- the value is perceived as not measured.

Automatic conversion script
Id: cif_fix_values 4973 2017-02-22 13:04:09Z antanas 

 Adding full bibliography for 7232452--7232457.cif.
;
_cod_database_code 7232453
_shelx_shelxl_version_number 2016/6
_shelx_space_group_comment
;
The symmetry employed for this shelxl refinement is uniquely defined
by the following loop, which should always be used as a source of
symmetry information in preference to the above space-group names.
They are only intended as comments.
;
_shelx_estimated_absorpt_t_min 0.790
_shelx_estimated_absorpt_t_max 0.908

loop_
_space_group_symop_operation_xyz
'x, y, z'
'-x+1/2, -y, z+1/2'
'x+1/2, -y+1/2, -z+1/2'
'-x, y+1/2, -z'
'-x, -y, -z'
'x-1/2, y, -z-1/2'
'-x-1/2, y-1/2, z-1/2'
'x, -y-1/2, z'

loop_
_atom_site_label
_atom_site_type_symbol
_atom_site_fract_x
_atom_site_fract_y
_atom_site_fract_z
_atom_site_U_iso_or_equiv
_atom_site_adp_type
_atom_site_occupancy
_atom_site_site_symmetry_order
_atom_site_calc_flag
_atom_site_refinement_flags_posn
_atom_site_refinement_flags_adp
_atom_site_refinement_flags_occupancy
_atom_site_disorder_assembly
_atom_site_disorder_group
C1 C 0.67565(11) -0.04059(19) 0.2388(5) 0.0355(6) Uani 1 1 d . . . . .
H1 H 0.700298 -0.069721 0.105025 0.043 Uiso 1 1 calc R U . . .
C2 C 0.68407(11) 0.04057(19) 0.3096(5) 0.0359(6) Uani 1 1 d . . . . .
H2 H 0.714995 0.077672 0.233282 0.043 Uiso 1 1 calc R U . . .
C3 C 0.63807(11) 0.05892(16) 0.5178(5) 0.0268(5) Uani 1 1 d . . . . .
H3 H 0.632479 0.110476 0.607999 0.032 Uiso 1 1 calc R U . . .
C4 C 0.60263(10) -0.01297(15) 0.5648(4) 0.0220(4) Uani 1 1 d . . . . .
C5 C 0.54900(10) -0.03232(13) 0.7406(4) 0.0201(4) Uani 1 1 d . . . . .
H5 H 0.527581 -0.083700 0.713864 0.024 Uiso 1 1 calc R U . . .
N1 N 0.52780(8) 0.01533(11) 0.9329(4) 0.0182(3) Uani 1 1 d . . . . .
N2 N 0.62653(10) -0.07254(13) 0.3902(4) 0.0274(4) Uani 1 1 d . . . . .
H2A H 0.612073 -0.123594 0.378829 0.033 Uiso 1 1 calc R U . . .
N3 N 0.69811(14) 0.250000 -0.1190(7) 0.0340(7) Uani 1 2 d S T P . .
N4 N 0.51448(12) 0.250000 0.5468(5) 0.0190(5) Uani 1 2 d S T P . .
O1 O 0.63712(11) 0.250000 -0.0993(6) 0.0360(6) Uani 1 2 d S T P A .
O2 O 0.72937(16) 0.1868(2) -0.1255(11) 0.0875(15) Uani 0.738(5) 1 d . . P A 1
O2B O 0.7202(7) 0.250000 -0.374(4) 0.0875(15) Uani 0.262(5) 2 d S T P A 2
O2C O 0.7308(7) 0.250000 0.074(4) 0.0875(15) Uani 0.262(5) 2 d S T P A 2
O3 O 0.54006(15) 0.250000 0.3101(5) 0.0391(7) Uani 1 2 d S T P A .
O4 O 0.50212(8) 0.31717(10) 0.6574(3) 0.0259(3) Uani 1 1 d . . . . .
Ag1 Ag 0.58073(2) 0.12942(2) 0.09455(4) 0.02963(7) Uani 1 1 d . . . . .
O5 O 0.63771(11) 0.750000 0.2501(6) 0.0358(6) Uani 1 2 d DS T P . .
C6 C 0.6278(2) 0.750000 -0.0408(10) 0.0441(10) Uani 1 2 d S T P . .
H5A H 0.6775(8) 0.750000 0.294(10) 0.052(14) Uiso 1 2 d DS . P . .
H6A H 0.585(3) 0.750000 -0.089(11) 0.064(18) Uiso 1 2 d S . P . .
H6B H 0.6438(17) 0.796(2) -0.131(7) 0.053(10) Uiso 1 1 d . . . . .

loop_
_atom_site_aniso_label
_atom_site_aniso_U_11
_atom_site_aniso_U_22
_atom_site_aniso_U_33
_atom_site_aniso_U_23
_atom_site_aniso_U_13
_atom_site_aniso_U_12
C1 0.0247(12) 0.0553(18) 0.0264(14) 0.0023(12) 0.0056(9) 0.0109(11)
C2 0.0195(11) 0.0588(18) 0.0293(13) 0.0038(13) -0.0013(9) -0.0079(11)
C3 0.0239(10) 0.0346(13) 0.0220(11) -0.0013(10) -0.0033(9) -0.0046(9)
C4 0.0223(10) 0.0267(11) 0.0169(11) -0.0007(8) -0.0028(8) 0.0021(8)
C5 0.0216(10) 0.0177(10) 0.0210(11) -0.0001(8) -0.0034(8) 0.0003(7)
N1 0.0210(8) 0.0165(8) 0.0170(9) 0.0018(7) -0.0014(6) -0.0011(6)
N2 0.0298(10) 0.0285(10) 0.0238(10) -0.0010(8) 0.0030(8) 0.0086(8)
N3 0.0182(13) 0.0247(15) 0.059(2) 0.000 0.0068(13) 0.000
N4 0.0203(11) 0.0187(12) 0.0179(13) 0.000 -0.0036(9) 0.000
O1 0.0186(11) 0.0244(12) 0.0651(19) 0.000 0.0095(11) 0.000
O2 0.0370(16) 0.053(2) 0.172(5) -0.017(3) 0.006(2) 0.0152(15)
O2B 0.0370(16) 0.053(2) 0.172(5) -0.017(3) 0.006(2) 0.0152(15)
O2C 0.0370(16) 0.053(2) 0.172(5) -0.017(3) 0.006(2) 0.0152(15)
O3 0.0710(19) 0.0227(12) 0.0236(13) 0.000 0.0171(13) 0.000
O4 0.0293(8) 0.0180(7) 0.0304(9) -0.0055(6) 0.0001(7) 0.0026(6)
Ag1 0.04068(12) 0.01886(10) 0.02935(12) -0.00308(7) 0.00250(7) -0.00833(7)
O5 0.0200(12) 0.0473(16) 0.0400(16) 0.000 -0.0041(11) 0.000
C6 0.040(2) 0.053(3) 0.039(3) 0.000 -0.0013(18) 0.000

loop_
_atom_type_symbol
_atom_type_description
_atom_type_scat_dispersion_real
_atom_type_scat_dispersion_imag
_atom_type_scat_source
C C 0.0033 0.0016 'International Tables Vol C Tables 4.2.6.8 and 6.1.1.4'
H H 0.0000 0.0000 'International Tables Vol C Tables 4.2.6.8 and 6.1.1.4'
N N 0.0061 0.0033 'International Tables Vol C Tables 4.2.6.8 and 6.1.1.4'
O O 0.0106 0.0060 'International Tables Vol C Tables 4.2.6.8 and 6.1.1.4'
Ag Ag -0.8971 1.1015 'International Tables Vol C Tables 4.2.6.8 and 6.1.1.4'

loop_
_geom_angle_atom_site_label_1
_geom_angle_atom_site_label_2
_geom_angle_atom_site_label_3
_geom_angle
_geom_angle_site_symmetry_1
_geom_angle_site_symmetry_3
N2 C1 C2 108.9(2) . .
N2 C1 H1 125.5 . .
C2 C1 H1 125.5 . .
C1 C2 C3 107.3(2) . .
C1 C2 H2 126.4 . .
C3 C2 H2 126.4 . .
C4 C3 C2 106.9(2) . .
C4 C3 Ag1 104.90(14) . .
C2 C3 Ag1 80.23(15) . .
C4 C3 H3 126.5 . .
C2 C3 H3 126.5 . .
Ag1 C3 H3 85.8 . .
N2 C4 C3 107.3(2) . .
N2 C4 C5 119.4(2) . .
C3 C4 C5 133.2(2) . .
N1 C5 C4 124.3(2) . .
N1 C5 H5 117.8 . .
C4 C5 H5 117.8 . .
C5 N1 N1 113.6(2) . 5_657
C5 N1 Ag1 125.00(14) . 1_556
N1 N1 Ag1 120.82(17) 5_657 1_556
C1 N2 C4 109.6(2) . .
C1 N2 H2A 125.2 . .
C4 N2 H2A 125.2 . .
O2 N3 O2 115.7(4) 8_565 .
O2C N3 O1 121.2(9) . .
O2 N3 O1 122.1(2) 8_565 .
O2 N3 O1 122.1(2) . .
O2C N3 O2B 124.3(10) . .
O1 N3 O2B 114.5(7) . .
O4 N4 O4 122.6(3) . 8_565
O4 N4 O3 118.68(14) . .
O4 N4 O3 118.68(13) 8_565 .
N3 O1 Ag1 119.95(11) . 8_565
N3 O1 Ag1 119.95(11) . .
Ag1 O1 Ag1 105.15(9) 8_565 .
N4 O3 Ag1 123.33(6) . 8_565
N4 O3 Ag1 123.33(6) . .
Ag1 O3 Ag1 111.02(10) 8_565 .
N1 Ag1 O3 130.63(8) 1_554 .
N1 Ag1 O1 137.29(8) 1_554 .
O3 Ag1 O1 71.44(7) . .
N1 Ag1 C3 97.58(7) 1_554 .
O3 Ag1 C3 99.72(9) . .
O1 Ag1 C3 115.68(8) . .
C6 O5 H5A 113(3) . .
O5 C6 H6A 113(3) . .
O5 C6 H6B 115(2) . .
H6A C6 H6B 103(3) . .
O5 C6 H6B 115(2) . 8_575
H6A C6 H6B 103(3) . 8_575
H6B C6 H6B 108(4) . 8_575

loop_
_geom_bond_atom_site_label_1
_geom_bond_atom_site_label_2
_geom_bond_distance
_geom_bond_site_symmetry_2
C1 N2 1.352(3) .
C1 C2 1.369(4) .
C1 H1 0.9500 .
C2 C3 1.417(4) .
C2 H2 0.9500 .
C3 C4 1.392(3) .
C3 Ag1 2.633(2) .
C3 H3 0.9500 .
C4 N2 1.376(3) .
C4 C5 1.430(3) .
C5 N1 1.288(3) .
C5 H5 0.9500 .
N1 N1 1.407(3) 5_657
N1 Ag1 2.2832(18) 1_556
N2 H2A 0.8800 .
N3 O2C 1.15(2) .
N3 O2 1.208(4) 8_565
N3 O2 1.208(4) .
N3 O1 1.257(4) .
N3 O2B 1.32(2) .
N4 O4 1.239(2) .
N4 O4 1.239(2) 8_565
N4 O3 1.266(4) .
O1 Ag1 2.4579(15) 8_565
O1 Ag1 2.4580(15) .
O3 Ag1 2.3682(15) 8_565
O3 Ag1 2.3683(15) .
O5 C6 1.430(6) .
O5 H5A 0.845(10) .
C6 H6A 0.92(5) .
C6 H6B 0.93(4) .
C6 H6B 0.93(4) 8_575
